data_4513561
loop_
_publ_author_name
'Ganduri, Ramesh'
'Cherukuvada, Suryanarayan'
'Guru Row, Tayur N.'

_publ_section_title
;
 Multicomponent Adducts of Pyridoxine: An Evaluation of the Formation of
 Eutectics and Molecular Salts
;
_journal_issue 7
_journal_name_full 'Crystal Growth &amp; Design'
_journal_page_first 3474
_journal_paper_doi 10.1021/acs.cgd.5b00546
_journal_volume 15
_journal_year 2015
_chemical_formula_moiety 'C8 H12 N O3, C14 H9 N2 O8'
_chemical_formula_sum 'C22 H21 N3 O11'
_chemical_formula_weight 503.42
_space_group_crystal_system triclinic
_space_group_IT_number 2
_space_group_name_Hall '-P 1'
_space_group_name_H-M_alt 'P -1'
_symmetry_space_group_name_Hall '-P 1'
_symmetry_space_group_name_H-M 'P -1'
_atom_sites_solution_hydrogens mixed
_atom_sites_solution_primary direct
_audit_creation_date 2015-06-02
_audit_creation_method
;
Olex2 1.2
(compiled 2015.01.26 svn.r3150 for OlexSys, GUI svn.r4998)
;
_cell_angle_alpha 95.465(4)
_cell_angle_beta 97.045(4)
_cell_angle_gamma 103.775(4)
_cell_formula_units_Z 2
_cell_length_a 8.4250(5)
_cell_length_b 11.0485(5)
_cell_length_c 11.9865(5)
_cell_measurement_reflns_used 8899
_cell_measurement_temperature 100.00(10)
_cell_measurement_theta_max 27.4050
_cell_measurement_theta_min 2.7410
_cell_volume 1066.47(9)
_computing_cell_refinement
;
CrysAlisPro, Agilent Technologies,
Version 1.171.37.34 (release 22-05-2014 CrysAlis171 .NET)
(compiled May 22 2014,16:03:01)
;
_computing_data_collection
;
CrysAlisPro, Agilent Technologies,
Version 1.171.37.34 (release 22-05-2014 CrysAlis171 .NET)
(compiled May 22 2014,16:03:01)
;
_computing_data_reduction
;
CrysAlisPro, Agilent Technologies,
Version 1.171.37.34 (release 22-05-2014 CrysAlis171 .NET)
(compiled May 22 2014,16:03:01)
;
_computing_molecular_graphics 'Olex2 (Dolomanov et al., 2009)'
_computing_publication_material 'Olex2 (Dolomanov et al., 2009)'
_computing_structure_refinement 'ShelXL (Sheldrick, 2008)'
_computing_structure_solution 'SIR2004 (Burla et al., 2007)'
_diffrn_ambient_environment N~2~
_diffrn_ambient_temperature 100.00(10)
_diffrn_detector 'CCD plate'
_diffrn_detector_area_resol_mean 8.0419
_diffrn_detector_type Eos
_diffrn_measured_fraction_theta_full 0.999
_diffrn_measured_fraction_theta_max 0.999
_diffrn_measurement_details
;
  1 omega  -47.00   43.00   1.0000   15.0000
omega____ theta____ kappa____ phi______ frames
    -       21.7615  -57.0000  -90.0000 90

  2 omega  -20.00   64.00   1.0000   15.0000
omega____ theta____ kappa____ phi______ frames
    -       21.7615  -99.0000   60.0000 84

  3 omega  -12.00   68.00   1.0000   15.0000
omega____ theta____ kappa____ phi______ frames
    -       21.7615 -108.0000 -146.0000 80

  4 omega   -8.00   92.00   1.0000   15.0000
omega____ theta____ kappa____ phi______ frames
    -       21.7615   77.0000  -30.0000 100

  5 omega  -20.00   64.00   1.0000   15.0000
omega____ theta____ kappa____ phi______ frames
    -       21.7615  -99.0000  150.0000 84

  6 omega  -22.00   95.00   1.0000   15.0000
omega____ theta____ kappa____ phi______ frames
    -       21.7615   19.0000   90.0000 117

  7 omega    0.00   91.00   1.0000   15.0000
omega____ theta____ kappa____ phi______ frames
    -       21.7615   57.0000  120.0000 91

  8 omega    0.00   91.00   1.0000   15.0000
omega____ theta____ kappa____ phi______ frames
    -       21.7615   57.0000  -60.0000 91

  9 omega   34.00   92.00   1.0000   15.0000
omega____ theta____ kappa____ phi______ frames
    -       21.7615  179.0000   90.0000 58

 10 omega    0.00   91.00   1.0000   15.0000
omega____ theta____ kappa____ phi______ frames
    -       21.7615   57.0000 -150.0000 91
;
_diffrn_measurement_device 'four-circle diffractometer'
_diffrn_measurement_device_type 'Xcalibur, Eos, Nova'
_diffrn_measurement_method '\w scans'
_diffrn_orient_matrix_UB_11 -0.0175893000
_diffrn_orient_matrix_UB_12 0.0597951000
_diffrn_orient_matrix_UB_13 0.0030343000
_diffrn_orient_matrix_UB_21 -0.0078968000
_diffrn_orient_matrix_UB_22 -0.0019339000
_diffrn_orient_matrix_UB_23 0.0580827000
_diffrn_orient_matrix_UB_31 0.0855330000
_diffrn_orient_matrix_UB_32 0.0293949000
_diffrn_orient_matrix_UB_33 0.0152511000
_diffrn_radiation_monochromator mirror
_diffrn_radiation_probe x-ray
_diffrn_radiation_type MoK\a
_diffrn_radiation_wavelength 0.71073
_diffrn_reflns_av_R_equivalents 0.0476
_diffrn_reflns_av_unetI/netI 0.0376
_diffrn_reflns_laue_measured_fraction_full 0.999
_diffrn_reflns_laue_measured_fraction_max 0.999
_diffrn_reflns_limit_h_max 10
_diffrn_reflns_limit_h_min -10
_diffrn_reflns_limit_k_max 14
_diffrn_reflns_limit_k_min -14
_diffrn_reflns_limit_l_max 15
_diffrn_reflns_limit_l_min -15
_diffrn_reflns_number 18775
_diffrn_reflns_point_group_measured_fraction_full 0.999
_diffrn_reflns_point_group_measured_fraction_max 0.999
_diffrn_reflns_theta_full 25.242
_diffrn_reflns_theta_max 27.484
_diffrn_reflns_theta_min 2.518
_diffrn_source 'Mova (Mo) X-ray Source'
_exptl_absorpt_coefficient_mu 0.128
_exptl_absorpt_correction_T_max 1.00000
_exptl_absorpt_correction_T_min 0.60406
_exptl_absorpt_correction_type multi-scan
_exptl_absorpt_process_details
;
CrysAlisPro, Agilent Technologies,
Version 1.171.37.34 (release 22-05-2014 CrysAlis171 .NET)
(compiled May 22 2014,16:03:01)
Empirical absorption correction using spherical harmonics,
 implemented in SCALE3 ABSPACK scaling algorithm.
;
_exptl_crystal_colour colorless
_exptl_crystal_density_diffrn 1.568
_exptl_crystal_description plate
_exptl_crystal_F_000 524
_exptl_crystal_size_max 0.38
_exptl_crystal_size_mid 0.26
_exptl_crystal_size_min 0.17
_refine_diff_density_max 0.610
_refine_diff_density_min -0.529
_refine_diff_density_rms 0.061
_refine_ls_extinction_method none
_refine_ls_goodness_of_fit_ref 1.055
_refine_ls_hydrogen_treatment mixed
_refine_ls_matrix_type full
_refine_ls_number_parameters 345
_refine_ls_number_reflns 4873
_refine_ls_number_restraints 6
_refine_ls_restrained_S_all 1.055
_refine_ls_R_factor_all 0.0554
_refine_ls_R_factor_gt 0.0476
_refine_ls_shift/su_max 0.000
_refine_ls_shift/su_mean 0.000
_refine_ls_structure_factor_coef Fsqd
_refine_ls_weighting_details 'w=1/[\s^2^(Fo^2^)+(0.0544P)^2^+0.7321P] where P=(Fo^2^+2Fc^2^)/3'
_refine_ls_weighting_scheme calc
_refine_ls_wR_factor_gt 0.1208
_refine_ls_wR_factor_ref 0.1268
_reflns_Friedel_coverage 0.000
_reflns_number_gt 4197
_reflns_number_total 4873
_reflns_threshold_expression 'I > 2\s(I)'
_cod_data_source_file PN-PNBA-1-2.cif
_cod_data_source_block PN-PNBA-1-2
_cod_database_code 4513561
_chemical_oxdiff_formula 'C H N O'
_shelx_space_group_comment
;
The symmetry employed for this shelxl refinement is uniquely defined
by the following loop, which should always be used as a source of
symmetry information in preference to the above space-group names.
They are only intended as comments.
;
_reflns_odcompleteness_completeness 99.92
_reflns_odcompleteness_iscentric 1
_reflns_odcompleteness_theta 27.42
_olex2_refinement_description
;
1. Fixed Uiso
 At 1.2 times of:
  All C(H) groups, All C(H,H) groups
 At 1.5 times of:
  All C(H,H,H) groups
2. Restrained distances
 O2-H2
 0.97 with sigma of 0.001
 O1-H1A
 0.97 with sigma of 0.001
 O3-H3
 0.992 with sigma of 0.001
 O9-H9
 1.018 with sigma of 0.002
 O9-H9
 1.018 with sigma of 0.001
 N1-H1
 1.036 with sigma of 0.001
3.a Secondary CH2 refined with riding coordinates:
 C6(H6A,H6B), C7(H7A,H7B)
3.b Me refined with riding coordinates:
 C8(H8A,H8B,H8C)
3.c Aromatic/amide H refined with riding coordinates:
 C5(H5), C11(H11), C12(H12), C14(H14), C15(H15), C18(H18), C19(H19), C21(H21),
 C22(H22)
;
_shelx_shelxl_version_number 2014/7
_olex2_submission_special_instructions 'No special instructions were received'

loop_
_space_group_symop_operation_xyz
'x, y, z'
'-x, -y, -z'

loop_
_atom_site_label
_atom_site_type_symbol
_atom_site_fract_x
_atom_site_fract_y
_atom_site_fract_z
_atom_site_U_iso_or_equiv
_atom_site_adp_type
_atom_site_occupancy
_atom_site_site_symmetry_order
_atom_site_calc_flag
_atom_site_refinement_flags_posn
C1 C 0.22575(19) 0.40445(15) 0.87991(13) 0.0137(3) Uani 1 1 d .
C2 C 0.18194(19) 0.51544(14) 0.91241(13) 0.0134(3) Uani 1 1 d .
C3 C 0.22342(19) 0.57297(14) 1.02548(13) 0.0131(3) Uani 1 1 d .
C4 C 0.30663(19) 0.51423(14) 1.10456(13) 0.0135(3) Uani 1 1 d .
C5 C 0.34488(19) 0.40370(14) 1.06878(13) 0.0136(3) Uani 1 1 d .
H5 H 0.3986 0.3637 1.1207 0.016 Uiso 1 1 calc R
C6 C 0.3532(2) 0.57058(15) 1.22742(13) 0.0164(3) Uani 1 1 d .
H6A H 0.4237 0.6550 1.2335 0.020 Uiso 1 1 calc R
H6B H 0.2547 0.5751 1.2600 0.020 Uiso 1 1 calc R
C7 C 0.1868(2) 0.69580(15) 1.06450(14) 0.0154(3) Uani 1 1 d .
H7A H 0.1512 0.6923 1.1383 0.018 Uiso 1 1 calc R
H7B H 0.2867 0.7632 1.0720 0.018 Uiso 1 1 calc R
C8 C 0.1855(2) 0.33959(16) 0.76093(13) 0.0176(3) Uani 1 1 d .
H8A H 0.1293 0.3867 0.7139 0.026 Uiso 1 1 calc R
H8B H 0.2859 0.3336 0.7331 0.026 Uiso 1 1 calc R
H8C H 0.1157 0.2568 0.7594 0.026 Uiso 1 1 calc R
C9 C 0.37549(19) 0.04214(15) 0.89067(13) 0.0132(3) Uani 1 1 d .
C10 C 0.42960(19) -0.03795(15) 0.80055(13) 0.0132(3) Uani 1 1 d .
C11 C 0.3809(2) -0.16861(15) 0.79194(13) 0.0150(3) Uani 1 1 d .
H11 H 0.3228 -0.2064 0.8460 0.018 Uiso 1 1 calc R
C12 C 0.4179(2) -0.24324(15) 0.70362(13) 0.0159(3) Uani 1 1 d .
H12 H 0.3840 -0.3305 0.6967 0.019 Uiso 1 1 calc R
C13 C 0.5074(2) -0.18255(15) 0.62595(13) 0.0149(3) Uani 1 1 d .
C14 C 0.5619(2) -0.05304(16) 0.63416(14) 0.0164(3) Uani 1 1 d .
H14 H 0.6242 -0.0156 0.5820 0.020 Uiso 1 1 calc R
C15 C 0.5216(2) 0.01954(15) 0.72182(13) 0.0155(3) Uani 1 1 d .
H15 H 0.5558 0.1067 0.7283 0.019 Uiso 1 1 calc R
N1 N 0.30484(16) 0.35320(12) 0.95895(11) 0.0139(3) Uani 1 1 d D
N2 N 0.54200(19) -0.25843(14) 0.52820(11) 0.0182(3) Uani 1 1 d .
O1 O 0.43798(16) 0.49392(11) 1.28641(10) 0.0214(3) Uani 1 1 d D
O2 O 0.06122(15) 0.72150(11) 0.98631(10) 0.0178(3) Uani 1 1 d D
O3 O 0.09969(15) 0.56235(11) 0.82911(10) 0.0178(3) Uani 1 1 d D
O4 O 0.41400(15) 0.15876(11) 0.88918(10) 0.0174(3) Uani 1 1 d .
O5 O 0.29319(15) -0.01574(11) 0.95939(10) 0.0189(3) Uani 1 1 d .
O6 O 0.47489(18) -0.37193(12) 0.51281(10) 0.0258(3) Uani 1 1 d .
O7 O 0.63413(17) -0.20582(13) 0.46590(11) 0.0281(3) Uani 1 1 d .
H1 H 0.336(3) 0.2704(10) 0.9343(18) 0.034(6) Uiso 1 1 d D
H1A H 0.467(3) 0.533(2) 1.3647(7) 0.058(8) Uiso 1 1 d D
H2 H 0.050(3) 0.8049(9) 1.011(2) 0.051(8) Uiso 1 1 d D
H3 H 0.068(3) 0.6334(14) 0.8702(18) 0.048(7) Uiso 1 1 d D
H9 H 0.232(3) 1.057(2) 0.0457(16) 0.070(9) Uiso 1 1 d D
C16 C 0.0979(2) 1.03503(15) 0.16098(13) 0.0146(3) Uani 1 1 d .
C17 C 0.04662(19) 1.10125(15) 0.26100(13) 0.0143(3) Uani 1 1 d .
C18 C -0.0509(2) 1.02841(15) 0.32861(14) 0.0159(3) Uani 1 1 d .
H18 H -0.0800 0.9413 0.3123 0.019 Uiso 1 1 calc R
C19 C -0.1047(2) 1.08525(15) 0.41985(14) 0.0160(3) Uani 1 1 d .
H19 H -0.1692 1.0374 0.4654 0.019 Uiso 1 1 calc R
C20 C -0.0597(2) 1.21514(15) 0.44129(13) 0.0143(3) Uani 1 1 d .
C21 C 0.0389(2) 1.29082(15) 0.37698(13) 0.0162(3) Uani 1 1 d .
H21 H 0.0679 1.3779 0.3940 0.019 Uiso 1 1 calc R
C22 C 0.0929(2) 1.23190(15) 0.28630(14) 0.0162(3) Uani 1 1 d .
H22 H 0.1602 1.2800 0.2423 0.019 Uiso 1 1 calc R
N3 N -0.12353(17) 1.27656(13) 0.53491(11) 0.0165(3) Uani 1 1 d .
O8 O 0.05078(15) 0.92080(11) 0.13756(10) 0.0200(3) Uani 1 1 d .
O9 O 0.19399(15) 1.11019(11) 0.10550(10) 0.0191(3) Uani 1 1 d D
O10 O -0.08819(18) 1.39113(12) 0.55103(11) 0.0286(3) Uani 1 1 d .
O11 O -0.20967(16) 1.20932(12) 0.59242(10) 0.0240(3) Uani 1 1 d .

loop_
_atom_site_aniso_label
_atom_site_aniso_U_11
_atom_site_aniso_U_22
_atom_site_aniso_U_33
_atom_site_aniso_U_23
_atom_site_aniso_U_13
_atom_site_aniso_U_12
C1 0.0117(7) 0.0137(7) 0.0149(7) 0.0009(6) 0.0043(6) 0.0008(6)
C2 0.0116(7) 0.0130(7) 0.0157(7) 0.0034(6) 0.0039(6) 0.0020(6)
C3 0.0108(7) 0.0115(7) 0.0165(7) 0.0010(6) 0.0051(6) 0.0009(6)
C4 0.0116(7) 0.0134(7) 0.0148(7) 0.0010(6) 0.0047(6) 0.0004(6)
C5 0.0130(7) 0.0137(7) 0.0142(7) 0.0024(6) 0.0035(6) 0.0024(6)
C6 0.0200(8) 0.0160(8) 0.0140(7) 0.0000(6) 0.0024(6) 0.0072(6)
C7 0.0156(8) 0.0131(7) 0.0172(7) 0.0000(6) 0.0025(6) 0.0040(6)
C8 0.0203(8) 0.0171(8) 0.0144(8) -0.0004(6) 0.0033(6) 0.0035(6)
C9 0.0124(7) 0.0151(7) 0.0125(7) 0.0003(6) 0.0021(6) 0.0049(6)
C10 0.0117(7) 0.0159(8) 0.0130(7) 0.0021(6) 0.0023(6) 0.0053(6)
C11 0.0160(8) 0.0158(8) 0.0137(7) 0.0033(6) 0.0041(6) 0.0036(6)
C12 0.0196(8) 0.0130(7) 0.0153(7) 0.0017(6) 0.0011(6) 0.0052(6)
C13 0.0163(8) 0.0189(8) 0.0109(7) -0.0008(6) 0.0024(6) 0.0079(6)
C14 0.0162(8) 0.0186(8) 0.0156(8) 0.0037(6) 0.0069(6) 0.0039(6)
C15 0.0172(8) 0.0133(7) 0.0160(7) 0.0015(6) 0.0044(6) 0.0030(6)
N1 0.0136(7) 0.0127(6) 0.0158(7) 0.0008(5) 0.0048(5) 0.0033(5)
N2 0.0242(8) 0.0206(7) 0.0129(6) 0.0013(5) 0.0035(6) 0.0118(6)
O1 0.0323(7) 0.0197(6) 0.0134(6) -0.0004(5) -0.0016(5) 0.0120(5)
O2 0.0190(6) 0.0150(6) 0.0207(6) 0.0006(5) 0.0015(5) 0.0085(5)
O3 0.0213(6) 0.0178(6) 0.0157(6) 0.0031(5) 0.0008(5) 0.0082(5)
O4 0.0201(6) 0.0135(6) 0.0204(6) 0.0009(4) 0.0075(5) 0.0060(5)
O5 0.0236(6) 0.0168(6) 0.0182(6) 0.0018(5) 0.0113(5) 0.0051(5)
O6 0.0457(8) 0.0171(6) 0.0165(6) -0.0015(5) 0.0053(6) 0.0127(6)
O7 0.0342(8) 0.0317(7) 0.0215(6) 0.0000(5) 0.0160(6) 0.0101(6)
C16 0.0148(8) 0.0164(8) 0.0143(7) 0.0020(6) 0.0026(6) 0.0066(6)
C17 0.0133(8) 0.0173(8) 0.0136(7) 0.0023(6) 0.0024(6) 0.0062(6)
C18 0.0167(8) 0.0132(7) 0.0176(8) 0.0018(6) 0.0044(6) 0.0029(6)
C19 0.0147(8) 0.0177(8) 0.0163(7) 0.0045(6) 0.0054(6) 0.0031(6)
C20 0.0148(8) 0.0175(8) 0.0114(7) 0.0006(6) 0.0029(6) 0.0057(6)
C21 0.0181(8) 0.0130(7) 0.0172(8) 0.0012(6) 0.0042(6) 0.0031(6)
C22 0.0169(8) 0.0169(8) 0.0159(8) 0.0042(6) 0.0058(6) 0.0037(6)
N3 0.0175(7) 0.0181(7) 0.0140(6) 0.0003(5) 0.0041(5) 0.0047(5)
O8 0.0248(7) 0.0148(6) 0.0214(6) -0.0003(5) 0.0089(5) 0.0054(5)
O9 0.0245(6) 0.0167(6) 0.0184(6) 0.0022(5) 0.0114(5) 0.0054(5)
O10 0.0435(8) 0.0166(6) 0.0279(7) 0.0001(5) 0.0173(6) 0.0070(6)
O11 0.0275(7) 0.0231(6) 0.0210(6) 0.0016(5) 0.0134(5) 0.0014(5)

loop_
_atom_type_symbol
_atom_type_description
_atom_type_scat_dispersion_real
_atom_type_scat_dispersion_imag
_atom_type_scat_source
C C 0.0033 0.0016 'International Tables Vol C Tables 4.2.6.8 and 6.1.1.4'
H H 0.0000 0.0000 'International Tables Vol C Tables 4.2.6.8 and 6.1.1.4'
N N 0.0061 0.0033 'International Tables Vol C Tables 4.2.6.8 and 6.1.1.4'
O O 0.0106 0.0060 'International Tables Vol C Tables 4.2.6.8 and 6.1.1.4'

loop_
_geom_angle_atom_site_label_1
_geom_angle_atom_site_label_2
_geom_angle_atom_site_label_3
_geom_angle
C2 C1 C8 122.73(15)
N1 C1 C2 118.58(14)
N1 C1 C8 118.68(15)
C1 C2 C3 120.44(15)
O3 C2 C1 116.11(14)
O3 C2 C3 123.45(15)
C2 C3 C4 118.17(14)
C2 C3 C7 122.88(14)
C4 C3 C7 118.93(14)
C3 C4 C6 120.75(14)
C5 C4 C3 119.26(14)
C5 C4 C6 119.98(15)
C4 C5 H5 119.8
N1 C5 C4 120.38(15)
N1 C5 H5 119.8
C4 C6 H6A 110.0
C4 C6 H6B 110.0
H6A C6 H6B 108.4
O1 C6 C4 108.60(13)
O1 C6 H6A 110.0
O1 C6 H6B 110.0
C3 C7 H7A 109.4
C3 C7 H7B 109.4
H7A C7 H7B 108.0
O2 C7 C3 111.03(13)
O2 C7 H7A 109.4
O2 C7 H7B 109.4
C1 C8 H8A 109.5
C1 C8 H8B 109.5
C1 C8 H8C 109.5
H8A C8 H8B 109.5
H8A C8 H8C 109.5
H8B C8 H8C 109.5
O4 C9 C10 117.27(14)
O4 C9 O5 126.29(15)
O5 C9 C10 116.43(14)
C11 C10 C9 120.37(14)
C11 C10 C15 119.89(15)
C15 C10 C9 119.65(14)
C10 C11 H11 119.6
C12 C11 C10 120.88(15)
C12 C11 H11 119.6
C11 C12 H12 121.2
C11 C12 C13 117.53(15)
C13 C12 H12 121.2
C12 C13 N2 119.01(14)
C14 C13 C12 122.94(15)
C14 C13 N2 118.02(14)
C13 C14 H14 120.7
C15 C14 C13 118.56(14)
C15 C14 H14 120.7
C10 C15 H15 119.9
C14 C15 C10 120.16(15)
C14 C15 H15 119.9
C1 N1 C5 123.16(14)
C1 N1 H1 118.1(13)
C5 N1 H1 118.8(12)
O6 N2 C13 117.80(14)
O7 N2 C13 118.79(14)
O7 N2 O6 123.41(14)
C6 O1 H1A 106.6(17)
C7 O2 H2 108.0(16)
C2 O3 H3 103.7(14)
O8 C16 C17 120.74(14)
O8 C16 O9 125.32(15)
O9 C16 C17 113.93(14)
C18 C17 C16 118.28(14)
C22 C17 C16 121.70(14)
C22 C17 C18 120.02(15)
C17 C18 H18 119.8
C19 C18 C17 120.39(15)
C19 C18 H18 119.8
C18 C19 H19 120.9
C20 C19 C18 118.22(15)
C20 C19 H19 120.9
C19 C20 C21 123.13(15)
C19 C20 N3 118.48(14)
C21 C20 N3 118.36(14)
C20 C21 H21 121.1
C20 C21 C22 117.77(15)
C22 C21 H21 121.1
C17 C22 H22 119.8
C21 C22 C17 120.44(14)
C21 C22 H22 119.8
O10 N3 C20 118.25(13)
O10 N3 O11 123.50(14)
O11 N3 C20 118.25(13)
C16 O9 H9 108.2(15)

loop_
_geom_bond_atom_site_label_1
_geom_bond_atom_site_label_2
_geom_bond_distance
C1 C2 1.397(2)
C1 C8 1.494(2)
C1 N1 1.338(2)
C2 C3 1.406(2)
C2 O3 1.3585(19)
C3 C4 1.408(2)
C3 C7 1.507(2)
C4 C5 1.379(2)
C4 C6 1.509(2)
C5 H5 0.9300
C5 N1 1.349(2)
C6 H6A 0.9700
C6 H6B 0.9700
C6 O1 1.416(2)
C7 H7A 0.9700
C7 H7B 0.9700
C7 O2 1.424(2)
C8 H8A 0.9600
C8 H8B 0.9600
C8 H8C 0.9600
C9 C10 1.513(2)
C9 O4 1.2539(19)
C9 O5 1.2639(19)
C10 C11 1.394(2)
C10 C15 1.398(2)
C11 H11 0.9300
C11 C12 1.391(2)
C12 H12 0.9300
C12 C13 1.391(2)
C13 C14 1.385(2)
C13 N2 1.474(2)
C14 H14 0.9300
C14 C15 1.386(2)
C15 H15 0.9300
N1 H1 1.0358(10)
N2 O6 1.2324(19)
N2 O7 1.2279(19)
O1 H1A 0.9698(11)
O2 H2 0.9699(11)
O3 H3 0.9918(10)
C16 C17 1.507(2)
C16 O8 1.223(2)
C16 O9 1.3055(19)
C17 C18 1.397(2)
C17 C22 1.396(2)
C18 H18 0.9300
C18 C19 1.386(2)
C19 H19 0.9300
C19 C20 1.384(2)
C20 C21 1.390(2)
C20 N3 1.478(2)
C21 H21 0.9300
C21 C22 1.392(2)
C22 H22 0.9300
N3 O10 1.2198(18)
N3 O11 1.2318(18)
O9 H9 1.0180(9)
